data_4037110
loop_
_publ_author_name
'Liu, Qiuxin'
'Gao, Xiuxiu'
'Zhong, Hao'
'Song, Jinsheng'
'Wang, Hua'

_publ_section_title
;
 Planar Heptathienoacenes Based on Unsymmetric
 Dithieno[3,2-b:3',4'-d]thiophene: Synthesis and Photophysical Properties.
;
_journal_issue 18
_journal_name_full 'The Journal of organic chemistry'
_journal_page_first 8612
_journal_page_last 8616
_journal_paper_doi 10.1021/acs.joc.6b01506
_journal_volume 81
_journal_year 2016
_chemical_formula_sum 'C28 H36 Cl0 O3 S7 Si4'
_chemical_formula_weight 757.35
_space_group_IT_number 62
_space_group_name_Hall '-P 2ac 2n'
_space_group_name_H-M_alt 'P n m a'
_symmetry_cell_setting orthorhombic
_symmetry_space_group_name_H-M 'P n m a'
_atom_sites_solution_hydrogens geom
_atom_sites_solution_primary direct
_atom_sites_solution_secondary difmap
_audit_creation_method SHELXL-97
_cell_angle_alpha 90.00
_cell_angle_beta 90.00
_cell_angle_gamma 90.00
_cell_formula_units_Z 4
_cell_length_a 11.669(2)
_cell_length_b 33.953(7)
_cell_length_c 10.210(2)
_cell_measurement_reflns_used 2714
_cell_measurement_temperature 296(2)
_cell_measurement_theta_max 23.42
_cell_measurement_theta_min 2.65
_cell_volume 4045.2(13)
_computing_cell_refinement 'Bruker SAINT'
_computing_data_collection 'Bruker APEX2'
_computing_data_reduction 'Bruker SAINT'
_computing_molecular_graphics 'Bruker SHELXTL'
_computing_publication_material 'Bruker SHELXTL'
_computing_structure_refinement 'SHELXL-97 (Sheldrick, 2008)'
_computing_structure_solution 'SHELXS-97 (Sheldrick, 2008)'
_diffrn_ambient_temperature 296(2)
_diffrn_measured_fraction_theta_full 0.993
_diffrn_measured_fraction_theta_max 0.993
_diffrn_measurement_device_type 'Bruker APEX-II CCD'
_diffrn_measurement_method '\f and \w scans'
_diffrn_radiation_monochromator graphite
_diffrn_radiation_source 'fine-focus sealed tube'
_diffrn_radiation_type MoK\a
_diffrn_radiation_wavelength 0.71073
_diffrn_reflns_av_R_equivalents 0.0677
_diffrn_reflns_av_sigmaI/netI 0.0467
_diffrn_reflns_limit_h_max 13
_diffrn_reflns_limit_h_min -13
_diffrn_reflns_limit_k_max 40
_diffrn_reflns_limit_k_min -39
_diffrn_reflns_limit_l_max 12
_diffrn_reflns_limit_l_min -4
_diffrn_reflns_number 19483
_diffrn_reflns_theta_full 25.00
_diffrn_reflns_theta_max 25.00
_diffrn_reflns_theta_min 2.08
_exptl_absorpt_coefficient_mu 0.535
_exptl_absorpt_correction_T_max 0.9635
_exptl_absorpt_correction_T_min 0.8518
_exptl_absorpt_correction_type multi-scan
_exptl_absorpt_process_details SADABS
_exptl_crystal_colour colorless
_exptl_crystal_density_diffrn 1.244
_exptl_crystal_density_method 'not measured'
_exptl_crystal_description block
_exptl_crystal_F_000 1584
_exptl_crystal_size_max 0.31
_exptl_crystal_size_mid 0.20
_exptl_crystal_size_min 0.07
_refine_diff_density_max 1.334
_refine_diff_density_min -0.431
_refine_diff_density_rms 0.104
_refine_ls_extinction_method none
_refine_ls_goodness_of_fit_ref 1.085
_refine_ls_hydrogen_treatment constr
_refine_ls_matrix_type full
_refine_ls_number_parameters 199
_refine_ls_number_reflns 3597
_refine_ls_number_restraints 6
_refine_ls_restrained_S_all 1.092
_refine_ls_R_factor_all 0.0963
_refine_ls_R_factor_gt 0.0636
_refine_ls_shift/su_max 0.000
_refine_ls_shift/su_mean 0.000
_refine_ls_structure_factor_coef Fsqd
_refine_ls_weighting_details 'calc w=1/[\s^2^(Fo^2^)+(0.0500P)^2^+17.9693P] where P=(Fo^2^+2Fc^2^)/3'
_refine_ls_weighting_scheme calc
_refine_ls_wR_factor_gt 0.1597
_refine_ls_wR_factor_ref 0.1804
_reflns_number_gt 2469
_reflns_number_total 3597
_reflns_threshold_expression >2sigma(I)
_cod_data_source_file jo6b01506_si_002.cif
_cod_data_source_block HT-2
_cod_depositor_comments
;
The following automatic conversions were performed:

data item '_exptl_absorpt_correction_type' value 'Multi-scan' was
changed to 'multi-scan' in accordance with the
/home/saulius/struct/COD-crude-data/automatic-downloads/DataCite-retrospective/ACS/depositions/lib/dictionaries/cif_core.dic
dictionary named 'cif_core.dic' version 2.4.2 last updated on
2011-04-26.

data item '_symmetry_cell_setting' value 'Orthorhombic' was changed
to 'orthorhombic' in accordance with the
/home/saulius/struct/COD-crude-data/automatic-downloads/DataCite-retrospective/ACS/depositions/lib/dictionaries/cif_core.dic
dictionary named 'cif_core.dic' version 2.4.2 last updated on
2011-04-26.

Automatic conversion script
Id: cif_fix_values 6909 2019-04-08 15:41:33Z antanas 
;
_cod_original_cell_volume 4045.2(14)
_cod_original_sg_symbol_H-M 'Pnma '
_cod_database_code 4037110

loop_
_symmetry_equiv_pos_as_xyz
'x, y, z'
'-x+1/2, -y, z+1/2'
'-x, y+1/2, -z'
'x+1/2, -y+1/2, -z+1/2'
'-x, -y, -z'
'x-1/2, y, -z-1/2'
'x, -y-1/2, z'
'-x-1/2, y-1/2, z-1/2'

loop_
_atom_site_label
_atom_site_type_symbol
_atom_site_fract_x
_atom_site_fract_y
_atom_site_fract_z
_atom_site_U_iso_or_equiv
_atom_site_adp_type
_atom_site_occupancy
_atom_site_symmetry_multiplicity
_atom_site_calc_flag
_atom_site_refinement_flags
S1 S 0.66950(12) 0.42923(4) 1.01916(15) 0.0430(4) Uani 1 1 d .
S2 S 0.69480(13) 0.30472(4) 1.02430(15) 0.0431(4) Uani 1 1 d .
S3 S 0.93634(15) 0.33637(4) 0.73670(18) 0.0589(5) Uani 1 1 d .
S4 S 1.0046(2) 0.2500 0.6587(3) 0.0703(9) Uani 1 2 d S
Si1 Si 0.85255(14) 0.44736(5) 0.80698(17) 0.0432(4) Uani 1 1 d .
Si2 Si 0.52390(15) 0.37849(5) 1.21610(17) 0.0493(5) Uani 1 1 d .
C1 C 0.7954(7) 0.49745(19) 0.8380(9) 0.078(2) Uani 1 1 d .
H1A H 0.7160 0.4984 0.8138 0.117 Uiso 1 1 calc R
H1B H 0.8376 0.5163 0.7870 0.117 Uiso 1 1 calc R
H1C H 0.8032 0.5036 0.9294 0.117 Uiso 1 1 calc R
C2 C 1.0061(6) 0.4447(2) 0.8514(8) 0.079(2) Uani 1 1 d .
H2A H 1.0345 0.4187 0.8341 0.118 Uiso 1 1 calc R
H2B H 1.0151 0.4507 0.9427 0.118 Uiso 1 1 calc R
H2C H 1.0484 0.4635 0.8003 0.118 Uiso 1 1 calc R
C3 C 0.8375(7) 0.4353(2) 0.6319(7) 0.070(2) Uani 1 1 d .
H3A H 0.7581 0.4366 0.6076 0.106 Uiso 1 1 calc R
H3B H 0.8660 0.4093 0.6162 0.106 Uiso 1 1 calc R
H3C H 0.8804 0.4539 0.5807 0.106 Uiso 1 1 calc R
C4 C 0.7706(5) 0.41213(15) 0.9095(5) 0.0381(13) Uani 1 1 d .
C5 C 0.7722(4) 0.37143(15) 0.9191(5) 0.0353(12) Uani 1 1 d .
C6 C 0.6929(4) 0.35627(15) 1.0133(5) 0.0365(12) Uani 1 1 d .
C7 C 0.6293(5) 0.38395(16) 1.0796(5) 0.0386(13) Uani 1 1 d .
C8 C 0.6057(7) 0.3724(3) 1.3685(7) 0.093(3) Uani 1 1 d .
H8A H 0.6517 0.3955 1.3833 0.140 Uiso 1 1 calc R
H8B H 0.6545 0.3498 1.3613 0.140 Uiso 1 1 calc R
H8C H 0.5538 0.3689 1.4404 0.140 Uiso 1 1 calc R
C9 C 0.4355(6) 0.4235(2) 1.2278(8) 0.078(2) Uani 1 1 d .
H9A H 0.4838 0.4456 1.2471 0.117 Uiso 1 1 calc R
H9B H 0.3799 0.4203 1.2964 0.117 Uiso 1 1 calc R
H9C H 0.3969 0.4278 1.1461 0.117 Uiso 1 1 calc R
C10 C 0.4334(7) 0.3346(3) 1.1797(9) 0.100(3) Uani 1 1 d .
H10A H 0.3781 0.3311 1.2484 0.150 Uiso 1 1 calc R
H10B H 0.4811 0.3116 1.1741 0.150 Uiso 1 1 calc R
H10C H 0.3943 0.3384 1.0979 0.150 Uiso 1 1 calc R
C11 C 0.8320(5) 0.33958(15) 0.8583(6) 0.0423(14) Uani 1 1 d .
C12 C 0.7997(5) 0.30296(16) 0.9025(6) 0.0422(14) Uani 1 1 d .
C13 C 0.8566(5) 0.27133(16) 0.8390(6) 0.0471(15) Uani 1 1 d .
C14 C 0.9320(6) 0.28554(16) 0.7466(7) 0.0564(18) Uani 1 1 d .
O1W O 0.5301(15) 0.2500 1.3779(13) 0.087(5) Uani 0.50 2 d SP
O2W O 0.7164(12) 0.2500 1.3360(9) 0.059(3) Uani 0.50 2 d SPU
O3W O 0.6868(5) 0.29255(13) 1.5699(4) 0.0749(15) Uani 1 1 d .

loop_
_atom_site_aniso_label
_atom_site_aniso_U_11
_atom_site_aniso_U_22
_atom_site_aniso_U_33
_atom_site_aniso_U_23
_atom_site_aniso_U_13
_atom_site_aniso_U_12
S1 0.0444(8) 0.0358(8) 0.0488(9) -0.0065(7) 0.0081(7) 0.0034(6)
S2 0.0491(9) 0.0341(7) 0.0460(8) -0.0041(6) 0.0176(7) -0.0077(6)
S3 0.0722(11) 0.0306(8) 0.0738(11) 0.0017(8) 0.0428(9) -0.0006(7)
S4 0.0874(19) 0.0336(12) 0.0900(19) 0.000 0.0587(16) 0.000
Si1 0.0424(9) 0.0368(9) 0.0505(10) 0.0069(7) 0.0059(8) 0.0003(7)
Si2 0.0431(9) 0.0590(11) 0.0459(10) -0.0038(8) 0.0131(8) 0.0032(8)
C1 0.086(6) 0.043(4) 0.105(6) 0.010(4) 0.022(5) 0.003(4)
C2 0.046(4) 0.088(6) 0.102(6) 0.026(5) -0.004(4) -0.011(4)
C3 0.079(5) 0.082(5) 0.051(4) 0.006(4) 0.007(4) 0.008(4)
C4 0.037(3) 0.033(3) 0.045(3) -0.005(2) 0.005(3) 0.000(2)
C5 0.035(3) 0.032(3) 0.039(3) -0.003(2) 0.007(2) 0.000(2)
C6 0.037(3) 0.034(3) 0.038(3) -0.006(2) 0.005(2) -0.004(2)
C7 0.035(3) 0.042(3) 0.038(3) -0.004(3) 0.003(2) -0.003(2)
C8 0.082(6) 0.146(9) 0.052(5) 0.010(5) 0.002(4) 0.030(6)
C9 0.063(5) 0.099(6) 0.072(5) -0.004(4) 0.016(4) 0.027(4)
C10 0.088(6) 0.094(6) 0.119(7) -0.017(6) 0.052(6) -0.036(5)
C11 0.046(3) 0.031(3) 0.049(3) 0.001(3) 0.018(3) -0.002(3)
C12 0.048(3) 0.035(3) 0.044(3) -0.001(3) 0.017(3) -0.001(3)
C13 0.057(4) 0.032(3) 0.053(4) -0.001(3) 0.022(3) -0.001(3)
C14 0.067(4) 0.030(3) 0.073(4) -0.002(3) 0.039(4) -0.002(3)
O1W 0.113(13) 0.105(12) 0.043(8) 0.000 -0.032(8) 0.000
O2W 0.113(8) 0.055(6) 0.010(4) 0.000 0.015(5) 0.000
O3W 0.133(5) 0.046(3) 0.046(3) 0.004(2) -0.008(3) 0.003(3)

loop_
_atom_type_symbol
_atom_type_description
_atom_type_scat_dispersion_real
_atom_type_scat_dispersion_imag
_atom_type_scat_source
C C 0.0033 0.0016 'International Tables Vol C Tables 4.2.6.8 and 6.1.1.4'
H H 0.0000 0.0000 'International Tables Vol C Tables 4.2.6.8 and 6.1.1.4'
Si Si 0.0817 0.0704 'International Tables Vol C Tables 4.2.6.8 and 6.1.1.4'
S S 0.1246 0.1234 'International Tables Vol C Tables 4.2.6.8 and 6.1.1.4'
Cl Cl 0.1484 0.1585 'International Tables Vol C Tables 4.2.6.8 and 6.1.1.4'
O O 0.0106 0.0060 'International Tables Vol C Tables 4.2.6.8 and 6.1.1.4'

loop_
_geom_angle_atom_site_label_1
_geom_angle_atom_site_label_2
_geom_angle_atom_site_label_3
_geom_angle
_geom_angle_site_symmetry_1
_geom_angle_site_symmetry_3
C7 S1 C4 96.8(3) . .
C12 S2 C6 89.9(3) . .
C14 S3 C11 90.0(3) . .
C14 S4 C14 88.7(4) 7_565 .
C3 Si1 C2 108.6(4) . .
C3 Si1 C1 109.6(4) . .
C2 Si1 C1 110.5(4) . .
C3 Si1 C4 110.8(3) . .
C2 Si1 C4 109.3(3) . .
C1 Si1 C4 108.0(3) . .
C8 Si2 C9 109.1(4) . .
C8 Si2 C10 112.0(5) . .
C9 Si2 C10 111.0(4) . .
C8 Si2 C7 107.5(3) . .
C9 Si2 C7 109.5(3) . .
C10 Si2 C7 107.7(3) . .
Si1 C1 H1A 109.5 . .
Si1 C1 H1B 109.5 . .
H1A C1 H1B 109.5 . .
Si1 C1 H1C 109.5 . .
H1A C1 H1C 109.5 . .
H1B C1 H1C 109.5 . .
Si1 C2 H2A 109.5 . .
Si1 C2 H2B 109.5 . .
H2A C2 H2B 109.5 . .
Si1 C2 H2C 109.5 . .
H2A C2 H2C 109.5 . .
H2B C2 H2C 109.5 . .
Si1 C3 H3A 109.5 . .
Si1 C3 H3B 109.5 . .
H3A C3 H3B 109.5 . .
Si1 C3 H3C 109.5 . .
H3A C3 H3C 109.5 . .
H3B C3 H3C 109.5 . .
C5 C4 S1 107.4(4) . .
C5 C4 Si1 132.5(4) . .
S1 C4 Si1 120.1(3) . .
C4 C5 C11 136.9(5) . .
C4 C5 C6 113.4(5) . .
C11 C5 C6 109.6(4) . .
C7 C6 C5 115.7(5) . .
C7 C6 S2 131.1(4) . .
C5 C6 S2 113.2(4) . .
C6 C7 S1 106.7(4) . .
C6 C7 Si2 130.9(4) . .
S1 C7 Si2 122.4(3) . .
Si2 C8 H8A 109.5 . .
Si2 C8 H8B 109.5 . .
H8A C8 H8B 109.5 . .
Si2 C8 H8C 109.5 . .
H8A C8 H8C 109.5 . .
H8B C8 H8C 109.5 . .
Si2 C9 H9A 109.5 . .
Si2 C9 H9B 109.5 . .
H9A C9 H9B 109.5 . .
Si2 C9 H9C 109.5 . .
H9A C9 H9C 109.5 . .
H9B C9 H9C 109.5 . .
Si2 C10 H10A 109.5 . .
Si2 C10 H10B 109.5 . .
H10A C10 H10B 109.5 . .
Si2 C10 H10C 109.5 . .
H10A C10 H10C 109.5 . .
H10B C10 H10C 109.5 . .
C12 C11 C5 114.0(5) . .
C12 C11 S3 111.7(4) . .
C5 C11 S3 134.3(4) . .
C11 C12 C13 113.9(5) . .
C11 C12 S2 113.3(4) . .
C13 C12 S2 132.8(4) . .
C14 C13 C12 110.3(5) . .
C14 C13 C13 110.5(3) . 7_565
C12 C13 C13 139.2(3) . 7_565
C13 C14 S4 115.1(4) . .
C13 C14 S3 114.1(4) . .
S4 C14 S3 130.8(4) . .

loop_
_geom_bond_atom_site_label_1
_geom_bond_atom_site_label_2
_geom_bond_distance
_geom_bond_site_symmetry_2
S1 C7 1.722(6) .
S1 C4 1.727(5) .
S2 C12 1.746(5) .
S2 C6 1.754(5) .
S3 C14 1.729(6) .
S3 C11 1.742(6) .
S4 C14 1.726(6) 7_565
S4 C14 1.726(6) .
Si1 C3 1.842(7) .
Si1 C2 1.850(7) .
Si1 C1 1.854(7) .
Si1 C4 1.855(6) .
Si2 C8 1.837(8) .
Si2 C9 1.846(7) .
Si2 C10 1.865(8) .
Si2 C7 1.868(6) .
C1 H1A 0.9600 .
C1 H1B 0.9600 .
C1 H1C 0.9600 .
C2 H2A 0.9600 .
C2 H2B 0.9600 .
C2 H2C 0.9600 .
C3 H3A 0.9600 .
C3 H3B 0.9600 .
C3 H3C 0.9600 .
C4 C5 1.385(7) .
C5 C11 1.430(7) .
C5 C6 1.430(7) .
C6 C7 1.376(7) .
C8 H8A 0.9600 .
C8 H8B 0.9600 .
C8 H8C 0.9600 .
C9 H9A 0.9600 .
C9 H9B 0.9600 .
C9 H9C 0.9600 .
C10 H10A 0.9600 .
C10 H10B 0.9600 .
C10 H10C 0.9600 .
C11 C12 1.375(7) .
C12 C13 1.419(7) .
C13 C14 1.378(8) .
C13 C13 1.448(11) 7_565

loop_
_geom_torsion_atom_site_label_1
_geom_torsion_atom_site_label_2
_geom_torsion_atom_site_label_3
_geom_torsion_atom_site_label_4
_geom_torsion
_geom_torsion_site_symmetry_1
_geom_torsion_site_symmetry_4
C7 S1 C4 C5 0.5(4) . .
C7 S1 C4 Si1 -179.4(3) . .
C3 Si1 C4 C5 55.4(7) . .
C2 Si1 C4 C5 -64.3(7) . .
C1 Si1 C4 C5 175.4(6) . .
C3 Si1 C4 S1 -124.7(4) . .
C2 Si1 C4 S1 115.6(4) . .
C1 Si1 C4 S1 -4.6(5) . .
S1 C4 C5 C11 179.1(6) . .
Si1 C4 C5 C11 -0.9(11) . .
S1 C4 C5 C6 -0.1(6) . .
Si1 C4 C5 C6 179.9(4) . .
C4 C5 C6 C7 -0.6(7) . .
C11 C5 C6 C7 180.0(5) . .
C4 C5 C6 S2 179.7(4) . .
C11 C5 C6 S2 0.2(6) . .
C12 S2 C6 C7 179.7(6) . .
C12 S2 C6 C5 -0.6(4) . .
C5 C6 C7 S1 0.9(6) . .
S2 C6 C7 S1 -179.4(4) . .
C5 C6 C7 Si2 -175.7(4) . .
S2 C6 C7 Si2 4.0(9) . .
C4 S1 C7 C6 -0.8(4) . .
C4 S1 C7 Si2 176.1(3) . .
C8 Si2 C7 C6 79.0(6) . .
C9 Si2 C7 C6 -162.5(6) . .
C10 Si2 C7 C6 -41.8(7) . .
C8 Si2 C7 S1 -97.2(5) . .
C9 Si2 C7 S1 21.3(5) . .
C10 Si2 C7 S1 142.0(5) . .
C4 C5 C11 C12 -178.8(7) . .
C6 C5 C11 C12 0.5(7) . .
C4 C5 C11 S3 -0.3(12) . .
C6 C5 C11 S3 179.0(5) . .
C14 S3 C11 C12 1.0(5) . .
C14 S3 C11 C5 -177.6(7) . .
C5 C11 C12 C13 178.1(5) . .
S3 C11 C12 C13 -0.7(7) . .
C5 C11 C12 S2 -1.0(7) . .
S3 C11 C12 S2 -179.8(3) . .
C6 S2 C12 C11 0.9(5) . .
C6 S2 C12 C13 -177.9(7) . .
C11 C12 C13 C14 0.0(8) . .
S2 C12 C13 C14 178.9(6) . .
C11 C12 C13 C13 -177.3(4) . 7_565
S2 C12 C13 C13 1.6(10) . 7_565
C12 C13 C14 S4 -178.4(5) . .
C13 C13 C14 S4 -0.3(6) 7_565 .
C12 C13 C14 S3 0.7(8) . .
C13 C13 C14 S3 178.8(3) 7_565 .
C14 S4 C14 C13 0.4(8) 7_565 .
C14 S4 C14 S3 -178.6(3) 7_565 .
C11 S3 C14 C13 -1.0(6) . .
C11 S3 C14 S4 178.0(6) . .
